data_4133825
loop_
_publ_author_name
'Zhang, Xu'
'Li, Libo'
'Wang, Jia-Xin'
'Wen, Hui-Min'
'Krishna, Rajamani'
'Wu, Hui'
'Zhou, Wei'
'Chen, Zhong-Ning'
'Li, Bin'
'Qian, Guodong'
'Chen, Banglin'

_publ_section_title
;
 Selective Ethane/Ethylene Separation in a Robust Microporous
 Hydrogen-Bonded Organic Framework.
;
_journal_name_full 'Journal of the American Chemical Society'
_journal_paper_doi 10.1021/jacs.9b12428
_journal_year 2019
_chemical_formula_sum 'C60 H30 O12'
_chemical_formula_weight 942.84
_space_group_crystal_system monoclinic
_space_group_IT_number 15
_space_group_name_Hall '-C 2yc'
_space_group_name_H-M_alt 'C 1 2/c 1'
_atom_sites_solution_hydrogens geom
_audit_creation_method SHELXL-2016/6
_cell_angle_alpha 90
_cell_angle_beta 96.088(5)
_cell_angle_gamma 90
_cell_formula_units_Z 8
_cell_length_a 22.539(3)
_cell_length_b 40.639(5)
_cell_length_c 13.7223(17)
_cell_measurement_reflns_used 2992
_cell_measurement_temperature 100(2)
_cell_measurement_theta_max 26.77
_cell_measurement_theta_min 2.50
_cell_volume 12498(3)
_computing_cell_refinement 'Bruker SAINT'
_computing_data_collection 'Bruker APEX2'
_computing_data_reduction 'Bruker SAINT'
_computing_structure_refinement 'SHELXL-2016/6 (Sheldrick, 2016)'
_computing_structure_solution 'SHELXT 2014/5 (Sheldrick, 2014)'
_diffrn_ambient_temperature 100(2)
_diffrn_measured_fraction_theta_full 0.998
_diffrn_measured_fraction_theta_max 0.997
_diffrn_measurement_device_type 'Bruker APEX-II CCD'
_diffrn_measurement_method '\f and \w scans'
_diffrn_radiation_type MoK\a
_diffrn_radiation_wavelength 0.71073
_diffrn_reflns_av_R_equivalents 0.1562
_diffrn_reflns_av_unetI/netI 0.1293
_diffrn_reflns_Laue_measured_fraction_full 0.998
_diffrn_reflns_Laue_measured_fraction_max 0.997
_diffrn_reflns_limit_h_max 28
_diffrn_reflns_limit_h_min -28
_diffrn_reflns_limit_k_max 52
_diffrn_reflns_limit_k_min -52
_diffrn_reflns_limit_l_max 17
_diffrn_reflns_limit_l_min -17
_diffrn_reflns_number 62104
_diffrn_reflns_point_group_measured_fraction_full 0.998
_diffrn_reflns_point_group_measured_fraction_max 0.997
_diffrn_reflns_theta_full 25.242
_diffrn_reflns_theta_max 27.147
_diffrn_reflns_theta_min 2.441
_exptl_absorpt_coefficient_mu 0.070
_exptl_absorpt_correction_T_max 0.981
_exptl_absorpt_correction_T_min 0.978
_exptl_absorpt_correction_type multi-scan
_exptl_crystal_colour Red
_exptl_crystal_density_diffrn 1.002
_exptl_crystal_description Bloc
_exptl_crystal_F_000 3888
_exptl_crystal_size_max 0.32
_exptl_crystal_size_mid 0.28
_exptl_crystal_size_min 0.28
_refine_diff_density_max 0.335
_refine_diff_density_min -0.364
_refine_diff_density_rms 0.070
_refine_ls_extinction_method none
_refine_ls_goodness_of_fit_ref 1.005
_refine_ls_hydrogen_treatment constr
_refine_ls_matrix_type full
_refine_ls_number_parameters 649
_refine_ls_number_reflns 13823
_refine_ls_number_restraints 143
_refine_ls_restrained_S_all 1.000
_refine_ls_R_factor_all 0.1799
_refine_ls_R_factor_gt 0.0772
_refine_ls_shift/su_max 0.000
_refine_ls_shift/su_mean 0.000
_refine_ls_structure_factor_coef Fsqd
_refine_ls_weighting_details 'w=1/[\s^2^(Fo^2^)+(0.1210P)^2^] where P=(Fo^2^+2Fc^2^)/3'
_refine_ls_weighting_scheme calc
_refine_ls_wR_factor_gt 0.2123
_refine_ls_wR_factor_ref 0.2684
_reflns_Friedel_coverage 0.000
_reflns_number_gt 5931
_reflns_number_total 13823
_reflns_threshold_expression 'I > 2\s(I)'
_cod_data_source_file ja9b12428_si_002.cif
_cod_data_source_block z
_cod_depositor_comments
;
The following automatic conversions were performed:

data item '_exptl_absorpt_correction_type' value 'Multi-scan' was
changed to 'multi-scan' in accordance with the
/home/data/users/saulius/crontab/automatic-downloads/rss-feeds/ACS/lib/dictionaries/cif_core.dic
dictionary named 'cif_core.dic' version 2.4.2 last updated on
2011-04-26.

Automatic conversion script
Id: cif_fix_values 7556 2019-12-06 15:28:31Z antanas 
;
_cod_original_sg_symbol_H-M 'C 2/c'
_cod_database_code 4133825
_shelx_shelxl_version_number 2016/6
_shelx_space_group_comment
;
The symmetry employed for this shelxl refinement is uniquely defined
by the following loop, which should always be used as a source of
symmetry information in preference to the above space-group names.
They are only intended as comments.
;

loop_
_space_group_symop_operation_xyz
'x, y, z'
'-x, y, -z+1/2'
'x+1/2, y+1/2, z'
'-x+1/2, y+1/2, -z+1/2'
'-x, -y, -z'
'x, -y, z-1/2'
'-x+1/2, -y+1/2, -z'
'x+1/2, -y+1/2, z-1/2'

loop_
_atom_site_label
_atom_site_type_symbol
_atom_site_fract_x
_atom_site_fract_y
_atom_site_fract_z
_atom_site_U_iso_or_equiv
_atom_site_adp_type
_atom_site_occupancy
_atom_site_site_symmetry_order
_atom_site_calc_flag
_atom_site_refinement_flags_posn
_atom_site_refinement_flags_adp
O1 O 0.81392(15) 0.23032(7) 0.2794(3) 0.0671(11) Uani 1 1 d . .
H1A H 0.791041 0.213949 0.274225 0.101 Uiso 1 1 calc R U
O2 O 0.72777(14) 0.25639(6) 0.2348(3) 0.0555(9) Uani 1 1 d . .
O3 O 0.55108(11) 0.45042(6) 0.3576(2) 0.0425(8) Uani 1 1 d . .
H3B H 0.515653 0.454768 0.366748 0.064 Uiso 1 1 calc R U
O4 O 0.55915(11) 0.50548(7) 0.3590(2) 0.0431(8) Uani 1 1 d . .
O5 O 0.74191(16) 0.67418(7) 0.2286(3) 0.0629(10) Uani 1 1 d . .
O6 O 0.82863(15) 0.69993(6) 0.2673(2) 0.0564(9) Uani 1 1 d . .
H6B H 0.805816 0.716324 0.264611 0.085 Uiso 1 1 calc R U
O7 O 0.44996(11) 0.51817(7) 0.3972(2) 0.0440(8) Uani 1 1 d . .
H7B H 0.485590 0.513871 0.389328 0.066 Uiso 1 1 calc R U
O8 O 0.44087(11) 0.46316(6) 0.3905(2) 0.0390(7) Uani 1 1 d . .
O9 O 0.26797(14) 0.29176(6) 0.5183(2) 0.0549(9) Uani 1 1 d . .
H9A H 0.280857 0.272386 0.517291 0.082 Uiso 1 1 calc R U
O10 O 0.18062(14) 0.26606(6) 0.4823(2) 0.0535(9) Uani 1 1 d . .
O11 O -0.17447(14) 0.26398(6) 0.5307(2) 0.0549(9) Uani 1 1 d . .
H11A H -0.196677 0.247327 0.526316 0.082 Uiso 1 1 calc R U
O12 O -0.26017(14) 0.28972(6) 0.4826(3) 0.0554(9) Uani 1 1 d . .
C1 C 0.7841(2) 0.25616(9) 0.2597(3) 0.0466(12) Uani 1 1 d . .
C2 C 0.81734(19) 0.28778(8) 0.2631(3) 0.0377(10) Uani 1 1 d . .
C3 C 0.8782(2) 0.28772(9) 0.2805(4) 0.0496(13) Uani 1 1 d . .
H3A H 0.899164 0.267545 0.291371 0.059 Uiso 1 1 calc R U
C4 C 0.90910(19) 0.31711(8) 0.2823(3) 0.0441(11) Uani 1 1 d . .
H4A H 0.951416 0.316958 0.293736 0.053 Uiso 1 1 calc R U
C5 C 0.87928(17) 0.34684(8) 0.2677(3) 0.0306(9) Uani 1 1 d . .
C6 C 0.81737(18) 0.34674(9) 0.2491(3) 0.0394(10) Uani 1 1 d . .
H6A H 0.796455 0.366918 0.238036 0.047 Uiso 1 1 calc R U
C7 C 0.78597(19) 0.31724(9) 0.2467(3) 0.0421(11) Uani 1 1 d . .
H7A H 0.743704 0.317125 0.234040 0.050 Uiso 1 1 calc R U
C8 C 0.91192(16) 0.37756(8) 0.2676(3) 0.0281(9) Uani 1 1 d . .
C9 C 0.93823(14) 0.40253(7) 0.2627(3) 0.0214(8) Uani 1 1 d . .
C10 C 0.96953(13) 0.43273(7) 0.2566(3) 0.0170(7) Uani 1 1 d . .
C11 C 0.93855(13) 0.46297(7) 0.2622(2) 0.0170(7) Uani 1 1 d . .
C12 C 0.87709(14) 0.46303(7) 0.2780(3) 0.0216(8) Uani 1 1 d . .
C13 C 0.82576(14) 0.46351(8) 0.2917(3) 0.0239(8) Uani 1 1 d . .
C14 C 0.76402(14) 0.46638(8) 0.3073(3) 0.0244(8) Uani 1 1 d . .
C15 C 0.72856(15) 0.43864(9) 0.3150(3) 0.0308(9) Uani 1 1 d . .
H15A H 0.745456 0.417321 0.311204 0.037 Uiso 1 1 calc R U
C16 C 0.66862(15) 0.44199(9) 0.3282(3) 0.0305(9) Uani 1 1 d . .
H16A H 0.644198 0.423075 0.331940 0.037 Uiso 1 1 calc R U
C17 C 0.64469(15) 0.47332(9) 0.3358(3) 0.0303(9) Uani 1 1 d . .
C18 C 0.67950(15) 0.50106(8) 0.3284(3) 0.0277(9) Uani 1 1 d . .
H18A H 0.662539 0.522363 0.332012 0.033 Uiso 1 1 calc R U
C19 C 0.73927(15) 0.49751(9) 0.3155(3) 0.0280(9) Uani 1 1 d . .
H19A H 0.763600 0.516483 0.312373 0.034 Uiso 1 1 calc R U
C20 C 0.58096(15) 0.47780(10) 0.3522(3) 0.0323(9) Uani 1 1 d . .
C21 C 0.96911(13) 0.49286(7) 0.2562(3) 0.0168(7) Uani 1 1 d . U
C22 C 0.93853(14) 0.52353(7) 0.2615(3) 0.0207(7) Uani 1 1 d . U
C23 C 0.91476(15) 0.54960(7) 0.2632(3) 0.0228(8) Uani 1 1 d . U
C24 C 0.88570(16) 0.58109(7) 0.2609(3) 0.0263(8) Uani 1 1 d . U
C25 C 0.82361(17) 0.58290(8) 0.2361(3) 0.0306(9) Uani 1 1 d . U
H25A H 0.800945 0.563397 0.222802 0.037 Uiso 1 1 calc R U
C26 C 0.79599(18) 0.61307(8) 0.2313(3) 0.0369(10) Uani 1 1 d . U
H26A H 0.754213 0.614425 0.213058 0.044 Uiso 1 1 calc R U
C27 C 0.82880(18) 0.64179(8) 0.2531(3) 0.0332(9) Uani 1 1 d . U
C28 C 0.89001(18) 0.64031(8) 0.2781(3) 0.0343(9) Uani 1 1 d . U
H28A H 0.912234 0.659913 0.292265 0.041 Uiso 1 1 calc R U
C29 C 0.91870(16) 0.60988(8) 0.2823(3) 0.0291(8) Uani 1 1 d . U
H29A H 0.960580 0.608670 0.299694 0.035 Uiso 1 1 calc R U
C30 C 0.7982(2) 0.67410(9) 0.2499(3) 0.0386(10) Uani 1 1 d . .
C31 C 0.41959(15) 0.49046(9) 0.4008(3) 0.0324(9) Uani 1 1 d . .
C32 C 0.35560(15) 0.49487(9) 0.4166(3) 0.0297(9) Uani 1 1 d . U
C33 C 0.32100(15) 0.46727(9) 0.4234(3) 0.0299(9) Uani 1 1 d . U
H33A H 0.338300 0.446038 0.419848 0.036 Uiso 1 1 calc R U
C34 C 0.26117(15) 0.47031(8) 0.4352(3) 0.0282(9) Uani 1 1 d . U
H34A H 0.237123 0.451225 0.438528 0.034 Uiso 1 1 calc R U
C35 C 0.23606(15) 0.50164(8) 0.4424(3) 0.0262(8) Uani 1 1 d . U
C36 C 0.27103(15) 0.53000(8) 0.4359(3) 0.0275(8) Uani 1 1 d . U
H36A H 0.254190 0.551299 0.440556 0.033 Uiso 1 1 calc R U
C37 C 0.33106(15) 0.52612(9) 0.4223(3) 0.0301(9) Uani 1 1 d . U
H37A H 0.355406 0.544982 0.417017 0.036 Uiso 1 1 calc R U
C38 C 0.17383(15) 0.50403(8) 0.4578(3) 0.0250(8) Uani 1 1 d . .
C39 C 0.12254(15) 0.50381(7) 0.4721(3) 0.0220(8) Uani 1 1 d . .
C40 C 0.06097(14) 0.50211(7) 0.4871(3) 0.0177(7) Uani 1 1 d . U
C41 C 0.03377(14) 0.47118(7) 0.4949(2) 0.0160(7) Uani 1 1 d . U
C42 C 0.06827(14) 0.44161(7) 0.4893(3) 0.0207(7) Uani 1 1 d . U
C43 C 0.09522(16) 0.41627(8) 0.4870(3) 0.0261(8) Uani 1 1 d . U
C44 C 0.12502(16) 0.38519(8) 0.4870(3) 0.0284(9) Uani 1 1 d . .
C45 C 0.18640(17) 0.38330(9) 0.5065(3) 0.0349(10) Uani 1 1 d . .
H45A H 0.209272 0.402837 0.517524 0.042 Uiso 1 1 calc R U
C46 C 0.21487(18) 0.35267(8) 0.5102(3) 0.0362(10) Uani 1 1 d . .
H46A H 0.257064 0.351405 0.523014 0.043 Uiso 1 1 calc R U
C47 C 0.18144(18) 0.32424(8) 0.4952(3) 0.0356(10) Uani 1 1 d . .
C48 C 0.11976(18) 0.32608(8) 0.4758(3) 0.0340(10) Uani 1 1 d . .
H48A H 0.096854 0.306482 0.466749 0.041 Uiso 1 1 calc R U
C49 C 0.09154(18) 0.35646(8) 0.4695(3) 0.0328(9) Uani 1 1 d . .
H49A H 0.049564 0.357729 0.453372 0.039 Uiso 1 1 calc R U
C50 C 0.2107(2) 0.29165(9) 0.4990(3) 0.0401(11) Uani 1 1 d . .
C51 C -0.02705(14) 0.46886(7) 0.5077(2) 0.0161(7) Uani 1 1 d . U
C52 C -0.05435(14) 0.43750(7) 0.5153(3) 0.0203(7) Uani 1 1 d . .
C53 C -0.07852(16) 0.41144(7) 0.5174(3) 0.0256(8) Uani 1 1 d . .
C54 C -0.10980(16) 0.38089(8) 0.5173(3) 0.0274(8) Uani 1 1 d . .
C55 C -0.08024(18) 0.35152(8) 0.5424(3) 0.0347(10) Uani 1 1 d . .
H55A H -0.038485 0.351638 0.561611 0.042 Uiso 1 1 calc R U
C56 C -0.11137(18) 0.32225(8) 0.5396(3) 0.0363(10) Uani 1 1 d . .
H56A H -0.091036 0.302271 0.556863 0.044 Uiso 1 1 calc R U
C57 C -0.17157(19) 0.32196(8) 0.5118(3) 0.0356(10) Uani 1 1 d . .
C58 C -0.20259(18) 0.35068(8) 0.4871(3) 0.0370(10) Uani 1 1 d . .
H58A H -0.244394 0.350205 0.468440 0.044 Uiso 1 1 calc R U
C59 C -0.17133(17) 0.38032(8) 0.4902(3) 0.0356(10) Uani 1 1 d . .
H59A H -0.191994 0.400270 0.473796 0.043 Uiso 1 1 calc R U
C60 C -0.2059(2) 0.29003(9) 0.5063(3) 0.0393(10) Uani 1 1 d . .

loop_
_atom_site_aniso_label
_atom_site_aniso_U_11
_atom_site_aniso_U_22
_atom_site_aniso_U_33
_atom_site_aniso_U_23
_atom_site_aniso_U_13
_atom_site_aniso_U_12
O1 0.075(2) 0.0240(15) 0.099(3) 0.0106(16) -0.009(2) -0.0325(15)
O2 0.052(2) 0.0307(15) 0.088(3) -0.0090(15) 0.0238(18) -0.0259(14)
O3 0.0144(13) 0.0484(16) 0.067(2) -0.0013(15) 0.0165(13) 0.0003(12)
O4 0.0154(14) 0.0533(17) 0.063(2) 0.0104(15) 0.0131(13) 0.0054(12)
O5 0.072(2) 0.0388(17) 0.077(3) 0.0012(16) 0.006(2) 0.0389(17)
O6 0.081(2) 0.0188(13) 0.074(2) 0.0089(14) 0.0301(19) 0.0239(14)
O7 0.0148(13) 0.0501(17) 0.069(2) -0.0016(15) 0.0132(13) 0.0010(12)
O8 0.0161(13) 0.0429(15) 0.060(2) -0.0027(14) 0.0136(13) 0.0050(11)
O9 0.057(2) 0.0245(14) 0.083(3) 0.0059(15) 0.0078(18) 0.0250(14)
O10 0.063(2) 0.0200(14) 0.079(3) 0.0034(14) 0.0128(18) 0.0202(14)
O11 0.067(2) 0.0159(13) 0.082(3) 0.0028(14) 0.0102(18) -0.0182(13)
O12 0.052(2) 0.0330(15) 0.084(3) -0.0096(15) 0.0180(18) -0.0276(14)
C1 0.070(3) 0.025(2) 0.048(3) -0.0063(19) 0.019(3) -0.024(2)
C2 0.051(3) 0.0218(18) 0.042(3) -0.0060(17) 0.014(2) -0.0243(18)
C3 0.056(3) 0.0175(18) 0.075(4) -0.001(2) 0.006(3) -0.0144(18)
C4 0.039(2) 0.0219(18) 0.073(3) -0.001(2) 0.011(2) -0.0129(17)
C5 0.034(2) 0.0157(16) 0.044(3) -0.0022(16) 0.0117(19) -0.0114(15)
C6 0.041(2) 0.0212(18) 0.058(3) -0.0041(18) 0.015(2) -0.0103(17)
C7 0.043(2) 0.0269(19) 0.059(3) -0.0095(19) 0.021(2) -0.0168(18)
C8 0.028(2) 0.0193(17) 0.038(2) -0.0029(16) 0.0119(17) -0.0030(15)
C9 0.0163(16) 0.0115(15) 0.038(2) -0.0016(14) 0.0082(15) -0.0016(13)
C10 0.0112(16) 0.0118(14) 0.029(2) 0.0026(13) 0.0041(14) 0.0007(11)
C11 0.0110(15) 0.0149(15) 0.025(2) 0.0005(13) 0.0026(14) -0.0018(12)
C12 0.0158(17) 0.0178(15) 0.031(2) -0.0017(14) 0.0025(15) -0.0007(13)
C13 0.0137(17) 0.0283(17) 0.031(2) 0.0008(15) 0.0065(15) 0.0004(14)
C14 0.0092(16) 0.0343(19) 0.029(2) -0.0001(16) 0.0004(15) 0.0026(13)
C15 0.0189(19) 0.0335(19) 0.040(2) -0.0005(17) 0.0016(17) 0.0025(15)
C16 0.0133(18) 0.038(2) 0.040(3) 0.0010(18) 0.0030(16) -0.0044(15)
C17 0.0122(18) 0.047(2) 0.033(2) -0.0016(18) 0.0064(16) 0.0022(15)
C18 0.0185(19) 0.0335(19) 0.032(2) 0.0018(16) 0.0085(16) 0.0074(14)
C19 0.0148(18) 0.036(2) 0.035(2) 0.0045(17) 0.0080(16) 0.0021(14)
C20 0.0127(18) 0.047(2) 0.038(3) 0.0039(19) 0.0073(16) 0.0024(16)
C21 0.0118(16) 0.0134(14) 0.025(2) -0.0007(13) 0.0025(14) 0.0007(12)
C22 0.0168(16) 0.0180(15) 0.028(2) -0.0004(14) 0.0052(14) 0.0027(13)
C23 0.0221(18) 0.0156(15) 0.030(2) -0.0014(14) 0.0003(15) 0.0035(13)
C24 0.0312(19) 0.0119(14) 0.037(2) -0.0029(14) 0.0083(17) 0.0104(13)
C25 0.033(2) 0.0192(16) 0.039(2) -0.0005(15) 0.0029(17) 0.0093(14)
C26 0.039(2) 0.0246(17) 0.047(3) -0.0005(17) 0.0038(19) 0.0204(16)
C27 0.046(2) 0.0175(16) 0.038(2) 0.0033(16) 0.0112(19) 0.0192(16)
C28 0.050(2) 0.0160(15) 0.039(2) 0.0056(16) 0.0135(19) 0.0095(16)
C29 0.031(2) 0.0190(16) 0.039(2) 0.0025(15) 0.0127(17) 0.0078(14)
C30 0.049(3) 0.024(2) 0.046(3) 0.0045(18) 0.020(2) 0.0226(19)
C31 0.0137(18) 0.046(2) 0.038(3) 0.0001(19) 0.0059(16) 0.0034(16)
C32 0.0104(17) 0.0400(19) 0.040(2) 0.0017(17) 0.0066(15) 0.0050(14)
C33 0.0177(18) 0.0362(19) 0.036(2) 0.0019(17) 0.0046(16) 0.0062(14)
C34 0.0172(17) 0.0292(17) 0.039(2) 0.0049(16) 0.0065(16) 0.0043(14)
C35 0.0148(17) 0.0351(18) 0.029(2) 0.0024(16) 0.0045(15) 0.0024(14)
C36 0.0152(17) 0.0300(18) 0.037(2) 0.0057(16) 0.0039(16) 0.0006(13)
C37 0.0146(17) 0.0373(18) 0.039(2) 0.0048(17) 0.0050(16) -0.0035(14)
C38 0.0143(18) 0.0253(17) 0.035(2) 0.0013(16) 0.0014(16) 0.0013(13)
C39 0.0151(18) 0.0183(15) 0.032(2) 0.0011(14) 0.0000(15) -0.0029(13)
C40 0.0138(16) 0.0133(14) 0.026(2) 0.0041(13) 0.0028(14) 0.0000(12)
C41 0.0169(16) 0.0082(13) 0.0227(19) 0.0018(12) 0.0006(14) 0.0004(11)
C42 0.0197(17) 0.0134(14) 0.030(2) -0.0001(14) 0.0053(15) 0.0016(12)
C43 0.0286(19) 0.0175(16) 0.033(2) 0.0010(15) 0.0086(16) 0.0084(14)
C44 0.035(2) 0.0229(17) 0.029(2) 0.0040(15) 0.0120(17) 0.0152(15)
C45 0.039(2) 0.0238(18) 0.042(3) 0.0059(17) 0.0079(19) 0.0128(16)
C46 0.034(2) 0.0267(19) 0.050(3) 0.0049(18) 0.014(2) 0.0176(16)
C47 0.047(3) 0.0226(18) 0.039(3) 0.0070(17) 0.015(2) 0.0189(17)
C48 0.042(2) 0.0146(16) 0.048(3) 0.0028(16) 0.014(2) 0.0079(15)
C49 0.037(2) 0.0195(17) 0.044(3) 0.0076(16) 0.0130(19) 0.0109(15)
C50 0.049(3) 0.025(2) 0.048(3) 0.0082(19) 0.016(2) 0.0231(19)
C51 0.0167(16) 0.0083(13) 0.023(2) -0.0013(12) 0.0033(14) -0.0024(11)
C52 0.0165(17) 0.0176(15) 0.027(2) 0.0011(14) 0.0037(15) -0.0007(13)
C53 0.0277(19) 0.0138(15) 0.037(2) -0.0035(15) 0.0116(17) -0.0093(14)
C54 0.037(2) 0.0172(16) 0.029(2) -0.0048(15) 0.0092(17) -0.0133(15)
C55 0.042(2) 0.0190(17) 0.045(3) -0.0027(17) 0.011(2) -0.0114(16)
C56 0.041(2) 0.0203(17) 0.048(3) -0.0009(17) 0.010(2) -0.0052(16)
C57 0.053(3) 0.0220(18) 0.033(2) -0.0013(16) 0.011(2) -0.0217(18)
C58 0.037(2) 0.0248(19) 0.050(3) -0.0048(18) 0.008(2) -0.0134(16)
C59 0.029(2) 0.0223(17) 0.055(3) -0.0021(18) 0.0061(19) -0.0075(15)
C60 0.052(3) 0.027(2) 0.041(3) -0.0058(18) 0.014(2) -0.0190(19)

loop_
_atom_type_symbol
_atom_type_description
_atom_type_scat_dispersion_real
_atom_type_scat_dispersion_imag
_atom_type_scat_source
C C 0.0033 0.0016 'International Tables Vol C Tables 4.2.6.8 and 6.1.1.4'
H H 0.0000 0.0000 'International Tables Vol C Tables 4.2.6.8 and 6.1.1.4'
O O 0.0106 0.0060 'International Tables Vol C Tables 4.2.6.8 and 6.1.1.4'
S S 0.1246 0.1234 'International Tables Vol C Tables 4.2.6.8 and 6.1.1.4'

loop_
_geom_angle_atom_site_label_1
_geom_angle_atom_site_label_2
_geom_angle_atom_site_label_3
_geom_angle
_geom_angle_site_symmetry_1
_geom_angle_site_symmetry_3
C1 O1 H1A 109.5 . .
C20 O3 H3B 109.5 . .
C30 O6 H6B 109.5 . .
C31 O7 H7B 109.5 . .
C50 O9 H9A 109.5 . .
C60 O11 H11A 109.5 . .
O1 C1 O2 123.7(3) . .
O1 C1 C2 117.3(4) . .
O2 C1 C2 119.0(4) . .
C3 C2 C7 120.7(3) . .
C3 C2 C1 119.8(4) . .
C7 C2 C1 119.4(4) . .
C2 C3 C4 119.7(4) . .
C2 C3 H3A 120.1 . .
C4 C3 H3A 120.1 . .
C3 C4 C5 121.0(4) . .
C3 C4 H4A 119.5 . .
C5 C4 H4A 119.5 . .
C4 C5 C6 119.0(3) . .
C4 C5 C8 120.8(3) . .
C6 C5 C8 120.1(3) . .
C7 C6 C5 120.3(4) . .
C7 C6 H6A 119.8 . .
C5 C6 H6A 119.8 . .
C6 C7 C2 119.2(4) . .
C6 C7 H7A 120.4 . .
C2 C7 H7A 120.4 . .
C9 C8 C5 176.8(4) . .
C8 C9 C10 179.6(4) . .
C10 C10 C11 120.04(17) 2_755 .
C10 C10 C9 120.36(17) 2_755 .
C11 C10 C9 119.6(3) . .
C21 C11 C10 119.9(3) . .
C21 C11 C12 119.9(3) . .
C10 C11 C12 120.1(3) . .
C13 C12 C11 179.1(4) . .
C12 C13 C14 176.2(4) . .
C19 C14 C15 119.4(3) . .
C19 C14 C13 119.3(3) . .
C15 C14 C13 121.3(3) . .
C16 C15 C14 120.3(3) . .
C16 C15 H15A 119.8 . .
C14 C15 H15A 119.8 . .
C15 C16 C17 119.3(3) . .
C15 C16 H16A 120.3 . .
C17 C16 H16A 120.3 . .
C18 C17 C16 120.9(3) . .
C18 C17 C20 118.4(3) . .
C16 C17 C20 120.8(3) . .
C17 C18 C19 119.4(3) . .
C17 C18 H18A 120.3 . .
C19 C18 H18A 120.3 . .
C18 C19 C14 120.6(3) . .
C18 C19 H19A 119.7 . .
C14 C19 H19A 119.7 . .
O4 C20 O3 124.0(3) . .
O4 C20 C17 121.4(3) . .
O3 C20 C17 114.6(3) . .
C11 C21 C21 120.03(17) . 2_755
C11 C21 C22 120.6(3) . .
C21 C21 C22 119.33(18) 2_755 .
C23 C22 C21 177.1(4) . .
C22 C23 C24 177.6(4) . .
C29 C24 C25 120.0(3) . .
C29 C24 C23 120.6(3) . .
C25 C24 C23 119.4(3) . .
C26 C25 C24 119.5(3) . .
C26 C25 H25A 120.3 . .
C24 C25 H25A 120.3 . .
C25 C26 C27 120.6(4) . .
C25 C26 H26A 119.7 . .
C27 C26 H26A 119.7 . .
C28 C27 C26 120.5(3) . .
C28 C27 C30 119.6(4) . .
C26 C27 C30 120.0(4) . .
C27 C28 C29 119.6(3) . .
C27 C28 H28A 120.2 . .
C29 C28 H28A 120.2 . .
C28 C29 C24 119.9(4) . .
C28 C29 H29A 120.0 . .
C24 C29 H29A 120.0 . .
O6 C30 O5 123.4(3) . .
O6 C30 C27 119.3(4) . .
O5 C30 C27 117.3(4) . .
O8 C31 O7 123.9(3) . .
O8 C31 C32 121.5(3) . .
O7 C31 C32 114.6(3) . .
C33 C32 C37 120.6(3) . .
C33 C32 C31 118.4(3) . .
C37 C32 C31 121.0(3) . .
C32 C33 C34 120.2(3) . .
C32 C33 H33A 119.9 . .
C34 C33 H33A 119.9 . .
C33 C34 C35 119.8(3) . .
C33 C34 H34A 120.1 . .
C35 C34 H34A 120.1 . .
C34 C35 C36 120.5(3) . .
C34 C35 C38 118.5(3) . .
C36 C35 C38 121.0(3) . .
C37 C36 C35 118.4(3) . .
C37 C36 H36A 120.8 . .
C35 C36 H36A 120.8 . .
C32 C37 C36 120.6(3) . .
C32 C37 H37A 119.7 . .
C36 C37 H37A 119.7 . .
C39 C38 C35 175.6(4) . .
C38 C39 C40 177.4(4) . .
C41 C40 C51 120.0(3) . 5_566
C41 C40 C39 119.5(3) . .
C51 C40 C39 120.5(3) 5_566 .
C51 C41 C40 120.6(3) . .
C51 C41 C42 119.4(3) . .
C40 C41 C42 120.0(3) . .
C43 C42 C41 177.0(4) . .
C42 C43 C44 177.0(4) . .
C45 C44 C49 119.8(3) . .
C45 C44 C43 120.6(3) . .
C49 C44 C43 119.5(3) . .
C44 C45 C46 120.1(4) . .
C44 C45 H45A 119.9 . .
C46 C45 H45A 119.9 . .
C47 C46 C45 119.8(4) . .
C47 C46 H46A 120.1 . .
C45 C46 H46A 120.1 . .
C46 C47 C48 120.1(3) . .
C46 C47 C50 120.6(4) . .
C48 C47 C50 119.3(4) . .
C49 C48 C47 120.2(4) . .
C49 C48 H48A 119.9 . .
C47 C48 H48A 119.9 . .
C48 C49 C44 119.8(4) . .
C48 C49 H49A 120.1 . .
C44 C49 H49A 120.1 . .
O10 C50 O9 123.6(3) . .
O10 C50 C47 120.5(4) . .
O9 C50 C47 115.9(4) . .
C41 C51 C40 119.4(2) . 5_566
C41 C51 C52 120.3(3) . .
C40 C51 C52 120.3(3) 5_566 .
C53 C52 C51 177.0(4) . .
C52 C53 C54 177.3(4) . .
C55 C54 C59 119.1(3) . .
C55 C54 C53 121.5(3) . .
C59 C54 C53 119.4(3) . .
C56 C55 C54 120.2(4) . .
C56 C55 H55A 119.9 . .
C54 C55 H55A 119.9 . .
C57 C56 C55 120.1(4) . .
C57 C56 H56A 120.0 . .
C55 C56 H56A 120.0 . .
C56 C57 C58 121.4(3) . .
C56 C57 C60 120.6(4) . .
C58 C57 C60 118.0(4) . .
C57 C58 C59 118.7(4) . .
C57 C58 H58A 120.6 . .
C59 C58 H58A 120.6 . .
C58 C59 C54 120.4(3) . .
C58 C59 H59A 119.8 . .
C54 C59 H59A 119.8 . .
O12 C60 O11 124.0(3) . .
O12 C60 C57 120.8(4) . .
O11 C60 C57 115.1(4) . .

loop_
_geom_bond_atom_site_label_1
_geom_bond_atom_site_label_2
_geom_bond_distance
_geom_bond_site_symmetry_2
O1 C1 1.260(5) .
O1 H1A 0.8400 .
O2 C1 1.279(5) .
O3 C20 1.307(4) .
O3 H3B 0.8400 .
O4 C20 1.235(4) .
O5 C30 1.272(5) .
O6 C30 1.263(5) .
O6 H6B 0.8400 .
O7 C31 1.322(4) .
O7 H7B 0.8400 .
O8 C31 1.223(4) .
O9 C50 1.289(5) .
O9 H9A 0.8400 .
O10 C50 1.250(5) .
O11 C60 1.298(5) .
O11 H11A 0.8400 .
O12 C60 1.231(5) .
C1 C2 1.486(5) .
C2 C3 1.367(6) .
C2 C7 1.397(5) .
C3 C4 1.382(5) .
C3 H3A 0.9500 .
C4 C5 1.387(5) .
C4 H4A 0.9500 .
C5 C6 1.392(5) .
C5 C8 1.449(4) .
C6 C7 1.391(5) .
C6 H6A 0.9500 .
C7 H7A 0.9500 .
C8 C9 1.181(4) .
C9 C10 1.423(4) .
C10 C10 1.404(6) 2_755
C10 C11 1.419(4) .
C11 C21 1.403(4) .
C11 C12 1.425(4) .
C12 C13 1.192(4) .
C13 C14 1.435(4) .
C14 C19 1.392(5) .
C14 C15 1.393(5) .
C15 C16 1.389(5) .
C15 H15A 0.9500 .
C16 C17 1.391(5) .
C16 H16A 0.9500 .
C17 C18 1.384(5) .
C17 C20 1.488(5) .
C18 C19 1.384(5) .
C18 H18A 0.9500 .
C19 H19A 0.9500 .
C21 C21 1.421(6) 2_755
C21 C22 1.430(4) .
C22 C23 1.189(4) .
C23 C24 1.436(4) .
C24 C29 1.401(5) .
C24 C25 1.407(5) .
C25 C26 1.374(4) .
C25 H25A 0.9500 .
C26 C27 1.397(5) .
C26 H26A 0.9500 .
C27 C28 1.387(5) .
C27 C30 1.482(4) .
C28 C29 1.394(4) .
C28 H28A 0.9500 .
C29 H29A 0.9500 .
C31 C32 1.492(5) .
C32 C33 1.375(5) .
C32 C37 1.391(5) .
C33 C34 1.381(5) .
C33 H33A 0.9500 .
C34 C35 1.401(5) .
C34 H34A 0.9500 .
C35 C36 1.405(5) .
C35 C38 1.444(5) .
C36 C37 1.394(5) .
C36 H36A 0.9500 .
C37 H37A 0.9500 .
C38 C39 1.193(5) .
C39 C40 1.426(4) .
C40 C41 1.407(4) .
C40 C51 1.412(4) 5_566
C41 C51 1.404(4) .
C41 C42 1.438(4) .
C42 C43 1.198(4) .
C43 C44 1.430(4) .
C44 C45 1.383(5) .
C44 C49 1.397(5) .
C45 C46 1.399(5) .
C45 H45A 0.9500 .
C46 C47 1.383(5) .
C46 H46A 0.9500 .
C47 C48 1.389(5) .
C47 C50 1.478(5) .
C48 C49 1.388(4) .
C48 H48A 0.9500 .
C49 H49A 0.9500 .
C51 C52 1.424(4) .
C52 C53 1.193(4) .
C53 C54 1.428(4) .
C54 C55 1.392(5) .
C54 C59 1.397(5) .
C55 C56 1.379(5) .
C55 H55A 0.9500 .
C56 C57 1.370(5) .
C56 H56A 0.9500 .
C57 C58 1.384(5) .
C57 C60 1.509(5) .
C58 C59 1.394(5) .
C58 H58A 0.9500 .
C59 H59A 0.9500 .
